data_7201359
loop_
_publ_author_name
'Neumann, Marcus Aurelius'
'Perrin, Marc-Antoine'

_publ_section_title
;
 Can crystal structure prediction guide experimentalists to a new
 polymorph of paracetamol?
;
_journal_issue 11
_journal_name_full CrystEngComm
_journal_page_first 2475
_journal_paper_doi 10.1039/b909819d
_journal_volume 11
_journal_year 2009
_space_group_IT_number 15
_symmetry_cell_setting monoclinic
_symmetry_Int_Tables_number 15
_symmetry_space_group_name_Hall '-C 2yc'
_symmetry_space_group_name_H-M 'C 1 2/c 1'
_cell_angle_alpha 90.000000
_cell_angle_beta 104.273967
_cell_angle_gamma 90.000000
_cell_length_a 30.453763
_cell_length_b 8.644281
_cell_length_c 11.631102
_cell_volume 2967.371
_cod_data_source_file b909819d.txt
_cod_data_source_block 11
_cod_original_sg_symbol_H-M 'C 2/c'
_cod_struct_determination_method theoretical
_cod_database_code 7201359

loop_
_symmetry_equiv_pos_site_id
_symmetry_equiv_pos_as_xyz
1 x,y,z
2 -x,y,-z+1/2
3 -x,-y,-z
4 x,-y,z+1/2
5 x+1/2,y+1/2,z
6 -x+1/2,y+1/2,-z+1/2
7 -x+1/2,-y+1/2,-z
8 x+1/2,-y+1/2,z+1/2

loop_
_atom_site_label
_atom_site_type_symbol
_atom_site_fract_x
_atom_site_fract_y
_atom_site_fract_z
C0_0 C 0.181745 1.171215 0.792971
C1_0 C 0.163787 1.036360 0.732973
C2_0 C 0.198833 1.165692 0.916263
N3_0 N 0.185272 1.303742 0.724412
C4_0 C 0.164906 0.897026 0.793358
H5_0 H 0.148271 1.040035 0.638209
C6_0 C 0.200790 1.025785 0.976452
H7_0 H 0.211715 1.270319 0.964198
C8_0 C 0.187990 1.453892 0.758004
H9_0 H 0.186463 1.282371 0.638227
C10_0 C 0.184816 0.889342 0.915444
H11_0 H 0.149856 0.794300 0.745526
H12_0 H 0.215860 1.021003 1.071428
C13_0 C 0.196712 1.565841 0.666977
O14_0 O 0.183478 1.496573 0.857694
O15_0 O 0.188164 0.753480 0.977174
H16_0 H 0.217004 1.662614 0.712015
H17_0 H 0.214214 1.511294 0.605951
H18_0 H 0.164351 1.611449 0.613995
H19_0 H 0.185354 0.660611 0.922330
H9_1 H 0.063641 1.216438 0.827398
N3_1 N 0.063469 1.195187 0.914329
C0_1 C 0.065902 1.327936 0.986658
C8_1 C 0.060435 1.045550 0.944638
C1_1 C 0.086045 1.460960 0.953748
C2_1 C 0.046830 1.334771 1.084555
C13_1 C 0.056078 0.931806 0.844469
O14_1 O 0.062069 1.003338 1.049005
C4_1 C 0.085318 1.599718 1.013771
H5_1 H 0.103008 1.455499 0.881661
C6_1 C 0.045932 1.473847 1.144039
H7_1 H 0.031981 1.231416 1.111981
H16_1 H 0.042637 0.984577 0.757526
H17_1 H 0.034616 0.835215 0.857420
H18_1 H 0.089665 0.885469 0.844961
C10_1 C 0.063967 1.608683 1.107259
H11_1 H 0.101830 1.701190 0.988638
H12_1 H 0.030217 1.479904 1.218369
O15_1 O 0.060541 1.744780 1.164236
H19_1 H 0.063178 1.837116 1.112668
